data_7706421
loop_
_publ_author_name
'Sequeira, Diogo'
'Baptista, Pedro V.'
'Valente, Ruben'
'Piedade, M F\'atima M'
'Garcia, M. Helena'
'Morais, T\^ania S'
'Fernandes, Alexandra R.'

_publ_section_title
;
 Cu(I) complexes as new antiproliferative agents against sensitive and
 doxorubicin resistant colorectal cancer cells: synthesis,
 characterization, and mechanisms of action.
;
_journal_issue 5
_journal_name_full 'Dalton transactions (Cambridge, England : 2003)'
_journal_page_first 1845
_journal_page_last 1865
_journal_paper_doi 10.1039/d0dt03566a
_journal_volume 50
_journal_year 2021
_chemical_formula_sum 'C57 H46 B Cl2 Cu F4 N4 P2'
_chemical_formula_weight 1070.17
_space_group_crystal_system triclinic
_space_group_IT_number 2
_space_group_name_Hall '-P 1'
_space_group_name_H-M_alt 'P -1'
_atom_sites_solution_hydrogens geom
_audit_creation_method SHELXL-2018/3
_audit_update_record
;
2020-10-14 deposited with the CCDC.	2020-12-26 downloaded from the CCDC.
;
_cell_angle_alpha 84.236(2)
_cell_angle_beta 81.1860(10)
_cell_angle_gamma 78.631(2)
_cell_formula_units_Z 2
_cell_length_a 12.8537(5)
_cell_length_b 13.6470(5)
_cell_length_c 15.3142(5)
_cell_measurement_reflns_used 9869
_cell_measurement_temperature 150(2)
_cell_measurement_theta_max 27.16
_cell_measurement_theta_min 2.70
_cell_volume 2595.67(16)
_computing_cell_refinement 'Bruker SAINT'
_computing_data_collection 'Bruker APEX2'
_computing_data_reduction 'Bruker SAINT'
_computing_molecular_graphics Mercury
_computing_structure_refinement 'SHELXL-2018/3 (Sheldrick, 2018)'
_computing_structure_solution 'SHELXT 2014/4 (Sheldrick, 2014)'
_diffrn_ambient_temperature 150(2)
_diffrn_measured_fraction_theta_full 0.994
_diffrn_measured_fraction_theta_max 0.993
_diffrn_measurement_device_type 'Bruker APEX-II CCD'
_diffrn_measurement_method '\f and \w scans'
_diffrn_radiation_type MoK\a
_diffrn_radiation_wavelength 0.71073
_diffrn_reflns_av_R_equivalents 0.0381
_diffrn_reflns_av_unetI/netI 0.0312
_diffrn_reflns_Laue_measured_fraction_full 0.994
_diffrn_reflns_Laue_measured_fraction_max 0.993
_diffrn_reflns_limit_h_max 16
_diffrn_reflns_limit_h_min -14
_diffrn_reflns_limit_k_max 17
_diffrn_reflns_limit_k_min -16
_diffrn_reflns_limit_l_max 19
_diffrn_reflns_limit_l_min -19
_diffrn_reflns_number 43804
_diffrn_reflns_point_group_measured_fraction_full 0.994
_diffrn_reflns_point_group_measured_fraction_max 0.993
_diffrn_reflns_theta_full 25.242
_diffrn_reflns_theta_max 27.165
_diffrn_reflns_theta_min 2.606
_exptl_absorpt_coefficient_mu 0.642
_exptl_absorpt_correction_T_max 0.7455
_exptl_absorpt_correction_T_min 0.7014
_exptl_absorpt_correction_type psi-scan
_exptl_crystal_colour orange
_exptl_crystal_density_diffrn 1.369
_exptl_crystal_description PRISM
_exptl_crystal_F_000 1100
_exptl_crystal_size_max 0.600
_exptl_crystal_size_mid 0.500
_exptl_crystal_size_min 0.500
_refine_diff_density_max 0.977
_refine_diff_density_min -1.616
_refine_diff_density_rms 0.090
_refine_ls_extinction_method none
_refine_ls_goodness_of_fit_ref 1.050
_refine_ls_hydrogen_treatment constr
_refine_ls_matrix_type full
_refine_ls_number_parameters 640
_refine_ls_number_reflns 11468
_refine_ls_number_restraints 0
_refine_ls_restrained_S_all 1.050
_refine_ls_R_factor_all 0.0563
_refine_ls_R_factor_gt 0.0509
_refine_ls_shift/su_max 0.001
_refine_ls_shift/su_mean 0.000
_refine_ls_structure_factor_coef Fsqd
_refine_ls_weighting_details 'w=1/[\s^2^(Fo^2^)+(0.0816P)^2^+3.8306P] where P=(Fo^2^+2Fc^2^)/3'
_refine_ls_weighting_scheme calc
_refine_ls_wR_factor_gt 0.1465
_refine_ls_wR_factor_ref 0.1502
_reflns_Friedel_coverage 0.000
_reflns_number_gt 10290
_reflns_number_total 11468
_reflns_threshold_expression 'I > 2\s(I)'
_cod_data_source_file d0dt03566a2.cif
_cod_data_source_block shelx_CCDC1
_cod_depositor_comments 'Adding full bibliography for 7706420--7706421.cif.'
_cod_database_code 7706421
_shelx_shelxl_version_number 2018/3
_shelx_space_group_comment
;
The symmetry employed for this shelxl refinement is uniquely defined
by the following loop, which should always be used as a source of
symmetry information in preference to the above space-group names.
They are only intended as comments.
;
_shelx_estimated_absorpt_t_min 0.699
_shelx_estimated_absorpt_t_max 0.740

loop_
_space_group_symop_operation_xyz
'x, y, z'
'-x, -y, -z'

loop_
_atom_site_label
_atom_site_type_symbol
_atom_site_fract_x
_atom_site_fract_y
_atom_site_fract_z
_atom_site_U_iso_or_equiv
_atom_site_adp_type
_atom_site_occupancy
_atom_site_site_symmetry_order
_atom_site_calc_flag
_atom_site_refinement_flags_posn
_atom_site_refinement_flags_adp
_atom_site_refinement_flags_occupancy
_atom_site_disorder_assembly
_atom_site_disorder_group
Cu1 Cu 0.73880(2) 0.34188(2) 0.29328(2) 0.01581(9) Uani 1 1 d . . . . .
P2 P 0.63508(5) 0.23977(4) 0.26665(4) 0.01806(13) Uani 1 1 d . . . . .
P1 P 0.84822(5) 0.39539(5) 0.17686(4) 0.01864(14) Uani 1 1 d . . . . .
Cl1 Cl 0.17290(16) 1.04259(12) 0.09909(11) 0.0972(5) Uani 1 1 d . . . . .
N1 N 0.67383(15) 0.45117(15) 0.38162(13) 0.0173(4) Uani 1 1 d . . . . .
N2 N 0.83442(15) 0.29755(14) 0.39011(13) 0.0167(4) Uani 1 1 d . . . . .
N4 N 0.88231(16) 0.35403(15) 0.51692(13) 0.0191(4) Uani 1 1 d . . . . .
F2 F 0.3415(2) 0.71064(18) 0.36139(16) 0.0622(6) Uani 1 1 d . . . . .
N3 N 0.91703(16) 0.22093(15) 0.38719(13) 0.0181(4) Uani 1 1 d . . . . .
C9 C 1.03970(19) 0.28197(17) 0.57887(15) 0.0182(4) Uani 1 1 d . . . . .
C15 C 1.06697(18) 0.11755(18) 0.44093(16) 0.0191(4) Uani 1 1 d . . . . .
F3 F 0.2701(3) 0.7730(2) 0.2388(2) 0.0914(10) Uani 1 1 d . . . . .
C10 C 1.1501(2) 0.27444(19) 0.55471(17) 0.0229(5) Uani 1 1 d . . . . .
H10 H 1.180460 0.265624 0.496233 0.028 Uiso 1 1 calc R U . . .
C11 C 1.2139(2) 0.2801(2) 0.61821(18) 0.0252(5) Uani 1 1 d . . . . .
H11 H 1.287319 0.275873 0.602081 0.030 Uiso 1 1 calc R U . . .
F1 F 0.2841(3) 0.6129(2) 0.27529(18) 0.0799(8) Uani 1 1 d . . . . .
C14 C 0.9945(2) 0.29486(19) 0.66638(16) 0.0227(5) Uani 1 1 d . . . . .
H14 H 0.920939 0.300639 0.682523 0.027 Uiso 1 1 calc R U . . .
C3 C 0.6078(2) 0.58411(19) 0.51444(17) 0.0245(5) Uani 1 1 d . . . . .
H3 H 0.585370 0.628557 0.558732 0.029 Uiso 1 1 calc R U . . .
C5 C 0.72478(18) 0.44197(17) 0.45364(15) 0.0172(4) Uani 1 1 d . . . . .
C20 C 1.10376(19) 0.06296(18) 0.51585(16) 0.0206(5) Uani 1 1 d . . . . .
H20 H 1.080654 0.087239 0.571505 0.025 Uiso 1 1 calc R U . . .
C7 C 0.96733(18) 0.28130(17) 0.51278(15) 0.0174(4) Uani 1 1 d . . . . .
C4 C 0.6939(2) 0.50602(19) 0.52176(16) 0.0221(5) Uani 1 1 d . . . . .
H4 H 0.729987 0.496745 0.571000 0.026 Uiso 1 1 calc R U . . .
C2 C 0.55561(19) 0.59513(18) 0.44026(17) 0.0225(5) Uani 1 1 d . . . . .
H2 H 0.498154 0.647414 0.433759 0.027 Uiso 1 1 calc R U . . .
C212 C 0.5669(2) 0.18820(18) 0.44213(18) 0.0243(5) Uani 1 1 d . . . . .
H212 H 0.628464 0.208943 0.452246 0.029 Uiso 1 1 calc R U . . .
C6 C 0.81790(18) 0.35954(17) 0.45525(15) 0.0172(4) Uani 1 1 d . . . . .
C8 C 0.98354(18) 0.20973(17) 0.44758(15) 0.0173(4) Uani 1 1 d . . . . .
F4 F 0.4340(2) 0.6668(3) 0.2294(2) 0.1035(11) Uani 1 1 d . . . . .
C213 C 0.5037(2) 0.1467(2) 0.5121(2) 0.0319(6) Uani 1 1 d . . . . .
H213 H 0.523472 0.138760 0.568687 0.038 Uiso 1 1 calc R U . . .
C126 C 0.7039(2) 0.5705(2) 0.14671(16) 0.0242(5) Uani 1 1 d . . . . .
H126 H 0.652615 0.535112 0.176503 0.029 Uiso 1 1 calc R U . . .
C121 C 0.8115(2) 0.52544(18) 0.13703(15) 0.0206(5) Uani 1 1 d . . . . .
C1 C 0.59043(19) 0.52704(18) 0.37606(16) 0.0201(5) Uani 1 1 d . . . . .
H1 H 0.554440 0.534178 0.326879 0.024 Uiso 1 1 calc R U . . .
C111 C 0.98042(19) 0.3871(2) 0.21065(16) 0.0232(5) Uani 1 1 d . . . . .
C12 C 1.1696(2) 0.2922(2) 0.70549(18) 0.0268(5) Uani 1 1 d . . . . .
H12 H 1.213124 0.295603 0.747908 0.032 Uiso 1 1 calc R U . . .
C124 C 0.7490(3) 0.7204(2) 0.06781(18) 0.0345(6) Uani 1 1 d . . . . .
H124 H 0.728086 0.785232 0.043476 0.041 Uiso 1 1 calc R U . . .
C211 C 0.53913(19) 0.19909(18) 0.35682(17) 0.0213(5) Uani 1 1 d . . . . .
C16 C 1.1025(2) 0.0793(2) 0.35825(17) 0.0262(5) Uani 1 1 d . . . . .
H16 H 1.079372 0.115331 0.307743 0.031 Uiso 1 1 calc R U . . .
C18 C 1.2084(2) -0.0655(2) 0.4252(2) 0.0304(6) Uani 1 1 d . . . . .
H18 H 1.255136 -0.126614 0.420088 0.036 Uiso 1 1 calc R U . . .
C123 C 0.8563(3) 0.6770(2) 0.05934(17) 0.0323(6) Uani 1 1 d . . . . .
H123 H 0.907264 0.713432 0.030735 0.039 Uiso 1 1 calc R U . . .
C17 C 1.1719(2) -0.0119(2) 0.3507(2) 0.0324(6) Uani 1 1 d . . . . .
H17 H 1.194173 -0.037210 0.295416 0.039 Uiso 1 1 calc R U . . .
C19 C 1.1748(2) -0.02758(19) 0.50728(19) 0.0260(5) Uani 1 1 d . . . . .
H19 H 1.200085 -0.063027 0.557253 0.031 Uiso 1 1 calc R U . . .
C136 C 0.8343(2) 0.3770(2) -0.00294(17) 0.0272(5) Uani 1 1 d . . . . .
H136 H 0.810361 0.445982 -0.007124 0.033 Uiso 1 1 calc R U . . .
C13 C 1.0602(2) 0.2990(2) 0.72954(17) 0.0276(5) Uani 1 1 d . . . . .
H13 H 1.030428 0.306496 0.788344 0.033 Uiso 1 1 calc R U . . .
C125 C 0.6724(2) 0.6682(2) 0.11215(18) 0.0315(6) Uani 1 1 d . . . . .
H125 H 0.600440 0.698225 0.118809 0.038 Uiso 1 1 calc R U . . .
C131 C 0.86725(19) 0.3292(2) 0.07590(16) 0.0220(5) Uani 1 1 d . . . . .
C122 C 0.8882(2) 0.5800(2) 0.09311(16) 0.0259(5) Uani 1 1 d . . . . .
H122 H 0.960430 0.550842 0.086753 0.031 Uiso 1 1 calc R U . . .
C214 C 0.4116(2) 0.1174(2) 0.4977(2) 0.0381(7) Uani 1 1 d . . . . .
H214 H 0.369509 0.089025 0.544523 0.046 Uiso 1 1 calc R U . . .
C134 C 0.8738(3) 0.2197(3) -0.0701(2) 0.0375(7) Uani 1 1 d . . . . .
H134 H 0.875676 0.183169 -0.118569 0.045 Uiso 1 1 calc R U . . .
C232 C 0.4681(2) 0.3746(2) 0.20335(19) 0.0300(6) Uani 1 1 d . . . . .
H232 H 0.447605 0.388409 0.262408 0.036 Uiso 1 1 calc R U . . .
C135 C 0.8372(2) 0.3219(2) -0.07519(18) 0.0338(6) Uani 1 1 d . . . . .
H135 H 0.814278 0.354159 -0.127213 0.041 Uiso 1 1 calc R U . . .
C116 C 0.9840(2) 0.4430(2) 0.28159(18) 0.0257(5) Uani 1 1 d . . . . .
H116 H 0.922279 0.485042 0.305346 0.031 Uiso 1 1 calc R U . . .
C221 C 0.7056(2) 0.11912(19) 0.22794(17) 0.0243(5) Uani 1 1 d . . . . .
C133 C 0.9076(3) 0.1716(2) 0.0071(2) 0.0372(7) Uani 1 1 d . . . . .
H133 H 0.933009 0.102834 0.010395 0.045 Uiso 1 1 calc R U . . .
C216 C 0.4443(2) 0.1701(2) 0.3432(2) 0.0314(6) Uani 1 1 d . . . . .
H216 H 0.423808 0.177909 0.286888 0.038 Uiso 1 1 calc R U . . .
C231 C 0.5560(2) 0.29893(19) 0.18056(17) 0.0228(5) Uani 1 1 d . . . . .
C112 C 1.0729(2) 0.3245(3) 0.1766(2) 0.0384(7) Uani 1 1 d . . . . .
H112 H 1.071707 0.286840 0.129523 0.046 Uiso 1 1 calc R U . . .
C226 C 0.8092(2) 0.0839(2) 0.24693(17) 0.0263(5) Uani 1 1 d . . . . .
H226 H 0.841323 0.122007 0.278122 0.032 Uiso 1 1 calc R U . . .
C132 C 0.9037(2) 0.2260(2) 0.07996(18) 0.0294(6) Uani 1 1 d . . . . .
H132 H 0.925747 0.193069 0.132020 0.035 Uiso 1 1 calc R U . . .
C115 C 1.0786(2) 0.4362(2) 0.3169(2) 0.0342(6) Uani 1 1 d . . . . .
H115 H 1.080534 0.474201 0.363544 0.041 Uiso 1 1 calc R U . . .
C236 C 0.5884(2) 0.2823(2) 0.09135(19) 0.0327(6) Uani 1 1 d . . . . .
H236 H 0.648430 0.234284 0.074688 0.039 Uiso 1 1 calc R U . . .
C233 C 0.4114(3) 0.4290(2) 0.1391(2) 0.0382(7) Uani 1 1 d . . . . .
H233 H 0.352455 0.478532 0.154965 0.046 Uiso 1 1 calc R U . . .
C225 C 0.8651(3) -0.0085(2) 0.2193(2) 0.0382(7) Uani 1 1 d . . . . .
H225 H 0.934364 -0.032236 0.232332 0.046 Uiso 1 1 calc R U . . .
C215 C 0.3817(2) 0.1299(2) 0.4138(2) 0.0390(7) Uani 1 1 d . . . . .
H215 H 0.318619 0.111152 0.404750 0.047 Uiso 1 1 calc R U . . .
C234 C 0.4427(3) 0.4097(3) 0.0513(2) 0.0426(8) Uani 1 1 d . . . . .
H234 H 0.403912 0.445556 0.008107 0.051 Uiso 1 1 calc R U . . .
Cl2 Cl 0.3927(3) 1.0457(4) 0.0973(3) 0.258(2) Uani 1 1 d . . . . .
C235 C 0.5307(3) 0.3378(3) 0.0271(2) 0.0446(8) Uani 1 1 d . . . . .
H235 H 0.551923 0.326059 -0.032345 0.054 Uiso 1 1 calc R U . . .
C113 C 1.1677(3) 0.3174(3) 0.2123(3) 0.0518(9) Uani 1 1 d . . . . .
H113 H 1.229528 0.275179 0.188894 0.062 Uiso 1 1 calc R U . . .
C224 C 0.8173(3) -0.0651(2) 0.1725(2) 0.0480(9) Uani 1 1 d . . . . .
H224 H 0.855104 -0.125979 0.152690 0.058 Uiso 1 1 calc R U . . .
C114 C 1.1702(2) 0.3726(3) 0.2821(2) 0.0458(8) Uani 1 1 d . . . . .
H114 H 1.233481 0.367147 0.306022 0.055 Uiso 1 1 calc R U . . .
C222 C 0.6567(3) 0.0601(2) 0.1835(3) 0.0433(8) Uani 1 1 d . . . . .
H222 H 0.586143 0.081993 0.172945 0.052 Uiso 1 1 calc R U . . .
C223 C 0.7130(3) -0.0309(3) 0.1551(3) 0.0547(10) Uani 1 1 d . . . . .
H223 H 0.680836 -0.069261 0.124136 0.066 Uiso 1 1 calc R U . . .
B1 B 0.3367(3) 0.6957(3) 0.2742(3) 0.0466(9) Uani 1 1 d . . . . .
C100 C 0.3002(6) 0.9687(7) 0.0916(5) 0.116(2) Uani 1 1 d . . . . .
H10A H 0.316815 0.936777 0.036002 0.139 Uiso 1 1 calc R U . . .
H10B H 0.303420 0.916770 0.139735 0.139 Uiso 1 1 calc R U . . .

loop_
_atom_site_aniso_label
_atom_site_aniso_U_11
_atom_site_aniso_U_22
_atom_site_aniso_U_33
_atom_site_aniso_U_23
_atom_site_aniso_U_13
_atom_site_aniso_U_12
Cu1 0.01493(15) 0.01835(15) 0.01497(15) -0.00240(10) -0.00393(10) -0.00299(10)
P2 0.0159(3) 0.0182(3) 0.0210(3) -0.0049(2) -0.0035(2) -0.0030(2)
P1 0.0175(3) 0.0239(3) 0.0157(3) -0.0018(2) -0.0023(2) -0.0063(2)
Cl1 0.1276(13) 0.0772(9) 0.0871(10) -0.0074(7) -0.0168(9) -0.0170(9)
N1 0.0163(9) 0.0182(9) 0.0170(9) -0.0008(7) -0.0035(7) -0.0018(7)
N2 0.0154(9) 0.0172(9) 0.0172(9) -0.0021(7) -0.0043(7) -0.0004(7)
N4 0.0181(9) 0.0224(10) 0.0169(9) -0.0034(8) -0.0045(7) -0.0016(8)
F2 0.0706(15) 0.0561(13) 0.0601(14) -0.0163(11) -0.0354(12) 0.0143(11)
N3 0.0178(9) 0.0183(9) 0.0180(9) -0.0016(7) -0.0048(7) -0.0007(7)
C9 0.0199(11) 0.0175(11) 0.0181(11) -0.0019(8) -0.0062(9) -0.0024(8)
C15 0.0155(10) 0.0199(11) 0.0222(11) -0.0019(9) -0.0048(9) -0.0022(9)
F3 0.124(3) 0.0700(18) 0.0802(19) -0.0054(15) -0.0634(19) 0.0212(17)
C10 0.0209(11) 0.0286(13) 0.0198(11) -0.0017(9) -0.0035(9) -0.0053(9)
C11 0.0181(11) 0.0310(13) 0.0290(13) -0.0034(10) -0.0063(10) -0.0073(10)
F1 0.100(2) 0.0855(19) 0.0602(16) -0.0186(14) -0.0025(15) -0.0315(17)
C14 0.0197(11) 0.0279(12) 0.0208(12) -0.0069(10) -0.0038(9) -0.0019(9)
C3 0.0251(12) 0.0235(12) 0.0239(12) -0.0075(10) -0.0012(10) -0.0006(10)
C5 0.0169(10) 0.0177(10) 0.0168(10) -0.0020(8) -0.0025(8) -0.0020(8)
C20 0.0188(11) 0.0211(11) 0.0217(11) 0.0006(9) -0.0032(9) -0.0039(9)
C7 0.0172(10) 0.0208(11) 0.0143(10) -0.0009(8) -0.0026(8) -0.0037(8)
C4 0.0234(12) 0.0228(12) 0.0200(11) -0.0046(9) -0.0049(9) -0.0013(9)
C2 0.0178(11) 0.0198(11) 0.0276(12) -0.0013(9) -0.0029(9) 0.0018(9)
C212 0.0196(11) 0.0196(11) 0.0303(13) -0.0025(10) -0.0019(10) 0.0034(9)
C6 0.0168(10) 0.0192(11) 0.0154(10) -0.0006(8) -0.0026(8) -0.0027(8)
C8 0.0160(10) 0.0199(11) 0.0159(10) -0.0008(8) -0.0027(8) -0.0031(8)
F4 0.0548(16) 0.150(3) 0.097(2) -0.027(2) 0.0188(16) -0.0126(18)
C213 0.0320(14) 0.0254(13) 0.0305(14) 0.0034(11) 0.0028(11) 0.0049(11)
C126 0.0262(12) 0.0292(13) 0.0198(11) -0.0028(10) -0.0060(9) -0.0087(10)
C121 0.0258(12) 0.0248(12) 0.0135(10) -0.0022(9) -0.0049(9) -0.0082(9)
C1 0.0175(11) 0.0209(11) 0.0216(11) -0.0006(9) -0.0045(9) -0.0017(9)
C111 0.0185(11) 0.0317(13) 0.0204(11) 0.0003(10) -0.0032(9) -0.0076(10)
C12 0.0277(13) 0.0317(13) 0.0259(13) -0.0049(10) -0.0136(10) -0.0080(10)
C124 0.062(2) 0.0232(13) 0.0218(13) -0.0010(10) -0.0148(13) -0.0096(13)
C211 0.0174(11) 0.0166(11) 0.0288(12) -0.0042(9) -0.0009(9) -0.0012(8)
C16 0.0241(12) 0.0295(13) 0.0230(12) -0.0042(10) -0.0070(10) 0.0040(10)
C18 0.0234(12) 0.0238(13) 0.0421(16) -0.0059(11) -0.0061(11) 0.0034(10)
C123 0.0503(17) 0.0331(14) 0.0187(12) -0.0011(10) -0.0041(11) -0.0215(13)
C17 0.0285(13) 0.0351(15) 0.0312(14) -0.0125(12) -0.0035(11) 0.0050(11)
C19 0.0217(12) 0.0224(12) 0.0328(14) 0.0032(10) -0.0074(10) -0.0016(9)
C136 0.0239(12) 0.0349(14) 0.0232(12) -0.0062(11) -0.0037(10) -0.0039(10)
C13 0.0283(13) 0.0375(15) 0.0184(12) -0.0085(10) -0.0053(10) -0.0048(11)
C125 0.0383(15) 0.0315(14) 0.0264(13) -0.0064(11) -0.0150(11) -0.0004(11)
C131 0.0184(11) 0.0304(13) 0.0185(11) -0.0049(9) 0.0014(9) -0.0088(9)
C122 0.0306(13) 0.0328(13) 0.0170(11) -0.0036(10) -0.0010(10) -0.0135(11)
C214 0.0335(15) 0.0265(14) 0.0466(18) 0.0024(12) 0.0136(13) -0.0045(11)
C134 0.0383(16) 0.0497(18) 0.0285(14) -0.0188(13) 0.0015(12) -0.0140(14)
C232 0.0305(14) 0.0297(14) 0.0299(14) -0.0054(11) -0.0089(11) -0.0006(11)
C135 0.0316(14) 0.0504(18) 0.0210(13) -0.0080(12) -0.0051(11) -0.0076(13)
C116 0.0222(12) 0.0275(13) 0.0293(13) -0.0018(10) -0.0070(10) -0.0064(10)
C221 0.0253(12) 0.0202(12) 0.0266(12) -0.0055(10) 0.0005(10) -0.0033(9)
C133 0.0414(16) 0.0334(15) 0.0373(16) -0.0123(13) 0.0054(13) -0.0117(13)
C216 0.0251(13) 0.0327(14) 0.0389(15) -0.0056(12) -0.0023(11) -0.0113(11)
C231 0.0217(11) 0.0235(12) 0.0261(12) -0.0038(10) -0.0082(9) -0.0063(9)
C112 0.0237(13) 0.058(2) 0.0334(15) -0.0155(14) -0.0018(11) -0.0037(13)
C226 0.0293(13) 0.0228(12) 0.0236(12) -0.0006(10) -0.0012(10) 0.0004(10)
C132 0.0332(14) 0.0312(14) 0.0246(13) -0.0031(11) 0.0006(11) -0.0106(11)
C115 0.0303(14) 0.0401(16) 0.0373(15) -0.0056(13) -0.0127(12) -0.0110(12)
C236 0.0287(14) 0.0450(17) 0.0263(13) -0.0081(12) -0.0086(11) -0.0047(12)
C233 0.0348(15) 0.0329(15) 0.0466(18) -0.0022(13) -0.0173(13) 0.0029(12)
C225 0.0400(16) 0.0291(14) 0.0366(16) 0.0006(12) 0.0008(13) 0.0089(12)
C215 0.0247(14) 0.0370(16) 0.055(2) -0.0054(14) 0.0043(13) -0.0129(12)
C234 0.0446(18) 0.0473(18) 0.0408(17) 0.0060(14) -0.0256(15) -0.0094(14)
Cl2 0.148(3) 0.341(6) 0.320(5) 0.027(5) -0.105(3) -0.095(3)
C235 0.0457(18) 0.066(2) 0.0268(15) -0.0036(14) -0.0140(13) -0.0133(16)
C113 0.0216(14) 0.078(3) 0.055(2) -0.0237(19) -0.0069(14) 0.0032(15)
C224 0.063(2) 0.0228(14) 0.051(2) -0.0109(14) 0.0023(17) 0.0048(14)
C114 0.0236(14) 0.066(2) 0.053(2) -0.0116(17) -0.0161(13) -0.0071(14)
C222 0.0384(17) 0.0324(16) 0.063(2) -0.0224(15) -0.0083(15) -0.0050(13)
C223 0.063(2) 0.0326(17) 0.073(3) -0.0285(17) -0.011(2) -0.0059(16)
B1 0.040(2) 0.054(2) 0.042(2) -0.0097(17) -0.0132(16) 0.0110(17)
C100 0.109(5) 0.155(7) 0.086(4) 0.014(4) -0.011(4) -0.043(5)

loop_
_atom_type_symbol
_atom_type_description
_atom_type_scat_dispersion_real
_atom_type_scat_dispersion_imag
_atom_type_scat_source
C C 0.0033 0.0016 'International Tables Vol C Tables 4.2.6.8 and 6.1.1.4'
H H 0.0000 0.0000 'International Tables Vol C Tables 4.2.6.8 and 6.1.1.4'
B B 0.0013 0.0007 'International Tables Vol C Tables 4.2.6.8 and 6.1.1.4'
N N 0.0061 0.0033 'International Tables Vol C Tables 4.2.6.8 and 6.1.1.4'
F F 0.0171 0.0103 'International Tables Vol C Tables 4.2.6.8 and 6.1.1.4'
P P 0.1023 0.0942 'International Tables Vol C Tables 4.2.6.8 and 6.1.1.4'
Cu Cu 0.3201 1.2651 'International Tables Vol C Tables 4.2.6.8 and 6.1.1.4'
Cl Cl 0.1484 0.1585 'International Tables Vol C Tables 4.2.6.8 and 6.1.1.4'

loop_
_geom_angle_atom_site_label_1
_geom_angle_atom_site_label_2
_geom_angle_atom_site_label_3
_geom_angle
_geom_angle_site_symmetry_1
_geom_angle_site_symmetry_3
_geom_angle_publ_flag
N2 Cu1 N1 79.90(8) . . ?
N2 Cu1 P2 118.31(6) . . ?
N1 Cu1 P2 117.92(6) . . ?
N2 Cu1 P1 104.47(6) . . ?
N1 Cu1 P1 113.33(6) . . ?
P2 Cu1 P1 116.82(2) . . ?
C231 P2 C221 106.05(12) . . ?
C231 P2 C211 105.41(12) . . ?
C221 P2 C211 100.60(11) . . ?
C231 P2 Cu1 109.16(8) . . ?
C221 P2 Cu1 115.33(9) . . ?
C211 P2 Cu1 119.10(8) . . ?
C121 P1 C131 102.84(11) . . ?
C121 P1 C111 104.14(12) . . ?
C131 P1 C111 107.44(12) . . ?
C121 P1 Cu1 115.84(8) . . ?
C131 P1 Cu1 117.10(8) . . ?
C111 P1 Cu1 108.45(8) . . ?
C1 N1 C5 117.6(2) . . ?
C1 N1 Cu1 128.99(16) . . ?
C5 N1 Cu1 113.39(15) . . ?
N3 N2 C6 119.49(19) . . ?
N3 N2 Cu1 125.26(15) . . ?
C6 N2 Cu1 114.73(15) . . ?
C7 N4 C6 116.9(2) . . ?
C8 N3 N2 119.19(19) . . ?
C14 C9 C10 120.1(2) . . ?
C14 C9 C7 118.1(2) . . ?
C10 C9 C7 121.7(2) . . ?
C16 C15 C20 118.9(2) . . ?
C16 C15 C8 118.9(2) . . ?
C20 C15 C8 121.9(2) . . ?
C11 C10 C9 119.6(2) . . ?
C11 C10 H10 120.2 . . ?
C9 C10 H10 120.2 . . ?
C10 C11 C12 120.6(2) . . ?
C10 C11 H11 119.7 . . ?
C12 C11 H11 119.7 . . ?
C13 C14 C9 119.5(2) . . ?
C13 C14 H14 120.3 . . ?
C9 C14 H14 120.3 . . ?
C4 C3 C2 119.2(2) . . ?
C4 C3 H3 120.4 . . ?
C2 C3 H3 120.4 . . ?
N1 C5 C4 123.1(2) . . ?
N1 C5 C6 115.5(2) . . ?
C4 C5 C6 121.3(2) . . ?
C19 C20 C15 120.0(2) . . ?
C19 C20 H20 120.0 . . ?
C15 C20 H20 120.0 . . ?
N4 C7 C8 120.0(2) . . ?
N4 C7 C9 114.9(2) . . ?
C8 C7 C9 125.1(2) . . ?
C3 C4 C5 118.3(2) . . ?
C3 C4 H4 120.9 . . ?
C5 C4 H4 120.9 . . ?
C1 C2 C3 118.9(2) . . ?
C1 C2 H2 120.6 . . ?
C3 C2 H2 120.6 . . ?
C213 C212 C211 120.6(3) . . ?
C213 C212 H212 119.7 . . ?
C211 C212 H212 119.7 . . ?
N4 C6 N2 124.5(2) . . ?
N4 C6 C5 119.4(2) . . ?
N2 C6 C5 116.0(2) . . ?
N3 C8 C7 119.7(2) . . ?
N3 C8 C15 113.7(2) . . ?
C7 C8 C15 126.6(2) . . ?
C214 C213 C212 119.9(3) . . ?
C214 C213 H213 120.1 . . ?
C212 C213 H213 120.1 . . ?
C125 C126 C121 120.4(3) . . ?
C125 C126 H126 119.8 . . ?
C121 C126 H126 119.8 . . ?
C126 C121 C122 119.3(2) . . ?
C126 C121 P1 118.98(19) . . ?
C122 C121 P1 121.6(2) . . ?
N1 C1 C2 122.9(2) . . ?
N1 C1 H1 118.5 . . ?
C2 C1 H1 118.5 . . ?
C112 C111 C116 118.8(2) . . ?
C112 C111 P1 125.0(2) . . ?
C116 C111 P1 115.98(19) . . ?
C11 C12 C13 119.8(2) . . ?
C11 C12 H12 120.1 . . ?
C13 C12 H12 120.1 . . ?
C123 C124 C125 120.5(3) . . ?
C123 C124 H124 119.7 . . ?
C125 C124 H124 119.7 . . ?
C212 C211 C216 118.9(2) . . ?
C212 C211 P2 117.62(18) . . ?
C216 C211 P2 123.2(2) . . ?
C17 C16 C15 120.6(2) . . ?
C17 C16 H16 119.7 . . ?
C15 C16 H16 119.7 . . ?
C19 C18 C17 119.6(2) . . ?
C19 C18 H18 120.2 . . ?
C17 C18 H18 120.2 . . ?
C122 C123 C124 120.3(3) . . ?
C122 C123 H123 119.8 . . ?
C124 C123 H123 119.8 . . ?
C18 C17 C16 120.3(3) . . ?
C18 C17 H17 119.9 . . ?
C16 C17 H17 119.9 . . ?
C18 C19 C20 120.6(2) . . ?
C18 C19 H19 119.7 . . ?
C20 C19 H19 119.7 . . ?
C135 C136 C131 120.4(3) . . ?
C135 C136 H136 119.8 . . ?
C131 C136 H136 119.8 . . ?
C12 C13 C14 120.4(2) . . ?
C12 C13 H13 119.8 . . ?
C14 C13 H13 119.8 . . ?
C124 C125 C126 119.5(3) . . ?
C124 C125 H125 120.2 . . ?
C126 C125 H125 120.2 . . ?
C132 C131 C136 118.6(2) . . ?
C132 C131 P1 119.2(2) . . ?
C136 C131 P1 121.8(2) . . ?
C123 C122 C121 119.9(3) . . ?
C123 C122 H122 120.1 . . ?
C121 C122 H122 120.1 . . ?
C213 C214 C215 120.1(3) . . ?
C213 C214 H214 119.9 . . ?
C215 C214 H214 119.9 . . ?
C133 C134 C135 120.0(3) . . ?
C133 C134 H134 120.0 . . ?
C135 C134 H134 120.0 . . ?
C233 C232 C231 120.7(3) . . ?
C233 C232 H232 119.6 . . ?
C231 C232 H232 119.6 . . ?
C134 C135 C136 120.3(3) . . ?
C134 C135 H135 119.9 . . ?
C136 C135 H135 119.9 . . ?
C115 C116 C111 120.7(3) . . ?
C115 C116 H116 119.6 . . ?
C111 C116 H116 119.6 . . ?
C226 C221 C222 119.6(3) . . ?
C226 C221 P2 118.5(2) . . ?
C222 C221 P2 121.8(2) . . ?
C134 C133 C132 120.0(3) . . ?
C134 C133 H133 120.0 . . ?
C132 C133 H133 120.0 . . ?
C215 C216 C211 119.7(3) . . ?
C215 C216 H216 120.1 . . ?
C211 C216 H216 120.1 . . ?
C236 C231 C232 118.7(2) . . ?
C236 C231 P2 122.4(2) . . ?
C232 C231 P2 118.2(2) . . ?
C111 C112 C113 120.5(3) . . ?
C111 C112 H112 119.7 . . ?
C113 C112 H112 119.7 . . ?
C221 C226 C225 120.1(3) . . ?
C221 C226 H226 119.9 . . ?
C225 C226 H226 119.9 . . ?
C133 C132 C131 120.8(3) . . ?
C133 C132 H132 119.6 . . ?
C131 C132 H132 119.6 . . ?
C114 C115 C116 119.6(3) . . ?
C114 C115 H115 120.2 . . ?
C116 C115 H115 120.2 . . ?
C231 C236 C235 120.0(3) . . ?
C231 C236 H236 120.0 . . ?
C235 C236 H236 120.0 . . ?
C234 C233 C232 119.7(3) . . ?
C234 C233 H233 120.1 . . ?
C232 C233 H233 120.1 . . ?
C224 C225 C226 119.9(3) . . ?
C224 C225 H225 120.1 . . ?
C226 C225 H225 120.1 . . ?
C216 C215 C214 120.7(3) . . ?
C216 C215 H215 119.7 . . ?
C214 C215 H215 119.7 . . ?
C235 C234 C233 120.5(3) . . ?
C235 C234 H234 119.8 . . ?
C233 C234 H234 119.8 . . ?
C234 C235 C236 120.3(3) . . ?
C234 C235 H235 119.9 . . ?
C236 C235 H235 119.9 . . ?
C114 C113 C112 120.1(3) . . ?
C114 C113 H113 119.9 . . ?
C112 C113 H113 119.9 . . ?
C223 C224 C225 120.0(3) . . ?
C223 C224 H224 120.0 . . ?
C225 C224 H224 120.0 . . ?
C113 C114 C115 120.3(3) . . ?
C113 C114 H114 119.9 . . ?
C115 C114 H114 119.9 . . ?
C223 C222 C221 120.0(3) . . ?
C223 C222 H222 120.0 . . ?
C221 C222 H222 120.0 . . ?
C222 C223 C224 120.3(3) . . ?
C222 C223 H223 119.9 . . ?
C224 C223 H223 119.9 . . ?
F4 B1 F3 118.3(4) . . ?
F4 B1 F2 111.9(3) . . ?
F3 B1 F2 109.9(3) . . ?
F4 B1 F1 104.8(4) . . ?
F3 B1 F1 103.7(3) . . ?
F2 B1 F1 107.2(3) . . ?
Cl1 C100 Cl2 108.3(5) . . ?
Cl1 C100 H10A 110.0 . . ?
Cl2 C100 H10A 110.0 . . ?
Cl1 C100 H10B 110.0 . . ?
Cl2 C100 H10B 110.0 . . ?
H10A C100 H10B 108.4 . . ?

loop_
_geom_bond_atom_site_label_1
_geom_bond_atom_site_label_2
_geom_bond_distance
_geom_bond_site_symmetry_2
_geom_bond_publ_flag
Cu1 N2 2.0398(19) . ?
Cu1 N1 2.0784(19) . ?
Cu1 P2 2.2133(6) . ?
Cu1 P1 2.2506(6) . ?
P2 C231 1.816(3) . ?
P2 C221 1.824(3) . ?
P2 C211 1.825(3) . ?
P1 C121 1.813(3) . ?
P1 C131 1.828(2) . ?
P1 C111 1.830(3) . ?
Cl1 C100 1.739(8) . ?
N1 C1 1.342(3) . ?
N1 C5 1.350(3) . ?
N2 N3 1.334(3) . ?
N2 C6 1.338(3) . ?
N4 C7 1.322(3) . ?
N4 C6 1.336(3) . ?
F2 B1 1.383(5) . ?
N3 C8 1.331(3) . ?
C9 C14 1.390(3) . ?
C9 C10 1.396(3) . ?
C9 C7 1.478(3) . ?
C15 C16 1.395(3) . ?
C15 C20 1.397(3) . ?
C15 C8 1.484(3) . ?
F3 B1 1.346(5) . ?
C10 C11 1.382(3) . ?
C10 H10 0.9300 . ?
C11 C12 1.383(4) . ?
C11 H11 0.9300 . ?
F1 B1 1.424(6) . ?
C14 C13 1.389(3) . ?
C14 H14 0.9300 . ?
C3 C4 1.386(3) . ?
C3 C2 1.387(4) . ?
C3 H3 0.9300 . ?
C5 C4 1.389(3) . ?
C5 C6 1.474(3) . ?
C20 C19 1.389(3) . ?
C20 H20 0.9300 . ?
C7 C8 1.430(3) . ?
C4 H4 0.9300 . ?
C2 C1 1.384(3) . ?
C2 H2 0.9300 . ?
C212 C213 1.386(4) . ?
C212 C211 1.393(4) . ?
C212 H212 0.9300 . ?
F4 B1 1.337(5) . ?
C213 C214 1.376(5) . ?
C213 H213 0.9300 . ?
C126 C125 1.390(4) . ?
C126 C121 1.390(4) . ?
C126 H126 0.9300 . ?
C121 C122 1.402(3) . ?
C1 H1 0.9300 . ?
C111 C112 1.383(4) . ?
C111 C116 1.399(4) . ?
C12 C13 1.385(4) . ?
C12 H12 0.9300 . ?
C124 C123 1.381(5) . ?
C124 C125 1.382(4) . ?
C124 H124 0.9300 . ?
C211 C216 1.403(4) . ?
C16 C17 1.384(4) . ?
C16 H16 0.9300 . ?
C18 C19 1.381(4) . ?
C18 C17 1.385(4) . ?
C18 H18 0.9300 . ?
C123 C122 1.379(4) . ?
C123 H123 0.9300 . ?
C17 H17 0.9300 . ?
C19 H19 0.9300 . ?
C136 C135 1.391(4) . ?
C136 C131 1.397(4) . ?
C136 H136 0.9300 . ?
C13 H13 0.9300 . ?
C125 H125 0.9300 . ?
C131 C132 1.392(4) . ?
C122 H122 0.9300 . ?
C214 C215 1.383(5) . ?
C214 H214 0.9300 . ?
C134 C133 1.380(5) . ?
C134 C135 1.381(5) . ?
C134 H134 0.9300 . ?
C232 C233 1.383(4) . ?
C232 C231 1.398(4) . ?
C232 H232 0.9300 . ?
C135 H135 0.9300 . ?
C116 C115 1.388(4) . ?
C116 H116 0.9300 . ?
C221 C226 1.388(4) . ?
C221 C222 1.396(4) . ?
C133 C132 1.390(4) . ?
C133 H133 0.9300 . ?
C216 C215 1.380(4) . ?
C216 H216 0.9300 . ?
C231 C236 1.393(4) . ?
C112 C113 1.393(4) . ?
C112 H112 0.9300 . ?
C226 C225 1.394(4) . ?
C226 H226 0.9300 . ?
C132 H132 0.9300 . ?
C115 C114 1.386(5) . ?
C115 H115 0.9300 . ?
C236 C235 1.394(4) . ?
C236 H236 0.9300 . ?
C233 C234 1.380(5) . ?
C233 H233 0.9300 . ?
C225 C224 1.387(5) . ?
C225 H225 0.9300 . ?
C215 H215 0.9300 . ?
C234 C235 1.373(5) . ?
C234 H234 0.9300 . ?
Cl2 C100 1.751(8) . ?
C235 H235 0.9300 . ?
C113 C114 1.375(5) . ?
C113 H113 0.9300 . ?
C224 C223 1.387(6) . ?
C224 H224 0.9300 . ?
C114 H114 0.9300 . ?
C222 C223 1.383(4) . ?
C222 H222 0.9300 . ?
C223 H223 0.9300 . ?
C100 H10A 0.9700 . ?
C100 H10B 0.9700 . ?

loop_
_geom_torsion_atom_site_label_1
_geom_torsion_atom_site_label_2
_geom_torsion_atom_site_label_3
_geom_torsion_atom_site_label_4
_geom_torsion
_geom_torsion_site_symmetry_1
_geom_torsion_site_symmetry_2
_geom_torsion_site_symmetry_3
_geom_torsion_site_symmetry_4
_geom_torsion_publ_flag
C6 N2 N3 C8 -2.3(3) . . . . ?
Cu1 N2 N3 C8 169.10(16) . . . . ?
C14 C9 C10 C11 -0.2(4) . . . . ?
C7 C9 C10 C11 177.0(2) . . . . ?
C9 C10 C11 C12 0.7(4) . . . . ?
C10 C9 C14 C13 -0.7(4) . . . . ?
C7 C9 C14 C13 -178.0(2) . . . . ?
C1 N1 C5 C4 0.9(3) . . . . ?
Cu1 N1 C5 C4 -179.06(19) . . . . ?
C1 N1 C5 C6 -178.1(2) . . . . ?
Cu1 N1 C5 C6 1.9(3) . . . . ?
C16 C15 C20 C19 0.3(4) . . . . ?
C8 C15 C20 C19 174.3(2) . . . . ?
C6 N4 C7 C8 -3.5(3) . . . . ?
C6 N4 C7 C9 176.4(2) . . . . ?
C14 C9 C7 N4 46.5(3) . . . . ?
C10 C9 C7 N4 -130.7(2) . . . . ?
C14 C9 C7 C8 -133.6(2) . . . . ?
C10 C9 C7 C8 49.2(3) . . . . ?
C2 C3 C4 C5 0.4(4) . . . . ?
N1 C5 C4 C3 -1.2(4) . . . . ?
C6 C5 C4 C3 177.8(2) . . . . ?
C4 C3 C2 C1 0.7(4) . . . . ?
C7 N4 C6 N2 -0.6(3) . . . . ?
C7 N4 C6 C5 -177.0(2) . . . . ?
N3 N2 C6 N4 3.7(3) . . . . ?
Cu1 N2 C6 N4 -168.52(18) . . . . ?
N3 N2 C6 C5 -179.85(19) . . . . ?
Cu1 N2 C6 C5 7.9(3) . . . . ?
N1 C5 C6 N4 170.1(2) . . . . ?
C4 C5 C6 N4 -9.0(3) . . . . ?
N1 C5 C6 N2 -6.6(3) . . . . ?
C4 C5 C6 N2 174.4(2) . . . . ?
N2 N3 C8 C7 -1.8(3) . . . . ?
N2 N3 C8 C15 175.67(19) . . . . ?
N4 C7 C8 N3 4.9(3) . . . . ?
C9 C7 C8 N3 -175.0(2) . . . . ?
N4 C7 C8 C15 -172.3(2) . . . . ?
C9 C7 C8 C15 7.8(4) . . . . ?
C16 C15 C8 N3 29.6(3) . . . . ?
C20 C15 C8 N3 -144.4(2) . . . . ?
C16 C15 C8 C7 -153.1(2) . . . . ?
C20 C15 C8 C7 32.9(4) . . . . ?
C211 C212 C213 C214 -1.0(4) . . . . ?
C125 C126 C121 C122 0.9(4) . . . . ?
C125 C126 C121 P1 -176.11(19) . . . . ?
C131 P1 C121 C126 99.3(2) . . . . ?
C111 P1 C121 C126 -148.73(19) . . . . ?
Cu1 P1 C121 C126 -29.7(2) . . . . ?
C131 P1 C121 C122 -77.7(2) . . . . ?
C111 P1 C121 C122 34.3(2) . . . . ?
Cu1 P1 C121 C122 153.32(17) . . . . ?
C5 N1 C1 C2 0.2(4) . . . . ?
Cu1 N1 C1 C2 -179.82(18) . . . . ?
C3 C2 C1 N1 -1.0(4) . . . . ?
C121 P1 C111 C112 -121.1(3) . . . . ?
C131 P1 C111 C112 -12.4(3) . . . . ?
Cu1 P1 C111 C112 115.0(3) . . . . ?
C121 P1 C111 C116 64.6(2) . . . . ?
C131 P1 C111 C116 173.2(2) . . . . ?
Cu1 P1 C111 C116 -59.3(2) . . . . ?
C10 C11 C12 C13 -0.3(4) . . . . ?
C213 C212 C211 C216 1.8(4) . . . . ?
C213 C212 C211 P2 -172.57(19) . . . . ?
C231 P2 C211 C212 -154.99(19) . . . . ?
C221 P2 C211 C212 94.9(2) . . . . ?
Cu1 P2 C211 C212 -32.1(2) . . . . ?
C231 P2 C211 C216 30.8(2) . . . . ?
C221 P2 C211 C216 -79.2(2) . . . . ?
Cu1 P2 C211 C216 153.74(19) . . . . ?
C20 C15 C16 C17 0.9(4) . . . . ?
C8 C15 C16 C17 -173.3(2) . . . . ?
C125 C124 C123 C122 1.7(4) . . . . ?
C19 C18 C17 C16 0.2(4) . . . . ?
C15 C16 C17 C18 -1.1(4) . . . . ?
C17 C18 C19 C20 1.0(4) . . . . ?
C15 C20 C19 C18 -1.2(4) . . . . ?
C11 C12 C13 C14 -0.6(4) . . . . ?
C9 C14 C13 C12 1.1(4) . . . . ?
C123 C124 C125 C126 -1.4(4) . . . . ?
C121 C126 C125 C124 0.1(4) . . . . ?
C135 C136 C131 C132 0.6(4) . . . . ?
C135 C136 C131 P1 -171.7(2) . . . . ?
C121 P1 C131 C132 175.7(2) . . . . ?
C111 P1 C131 C132 66.2(2) . . . . ?
Cu1 P1 C131 C132 -56.1(2) . . . . ?
C121 P1 C131 C136 -12.1(2) . . . . ?
C111 P1 C131 C136 -121.6(2) . . . . ?
Cu1 P1 C131 C136 116.2(2) . . . . ?
C124 C123 C122 C121 -0.6(4) . . . . ?
C126 C121 C122 C123 -0.6(4) . . . . ?
P1 C121 C122 C123 176.30(19) . . . . ?
C212 C213 C214 C215 -0.5(4) . . . . ?
C133 C134 C135 C136 0.1(5) . . . . ?
C131 C136 C135 C134 -0.8(4) . . . . ?
C112 C111 C116 C115 0.4(4) . . . . ?
P1 C111 C116 C115 175.1(2) . . . . ?
C231 P2 C221 C226 143.5(2) . . . . ?
C211 P2 C221 C226 -106.9(2) . . . . ?
Cu1 P2 C221 C226 22.6(2) . . . . ?
C231 P2 C221 C222 -39.2(3) . . . . ?
C211 P2 C221 C222 70.3(3) . . . . ?
Cu1 P2 C221 C222 -160.2(2) . . . . ?
C135 C134 C133 C132 0.7(5) . . . . ?
C212 C211 C216 C215 -1.1(4) . . . . ?
P2 C211 C216 C215 173.0(2) . . . . ?
C233 C232 C231 C236 2.8(4) . . . . ?
C233 C232 C231 P2 173.6(2) . . . . ?
C221 P2 C231 C236 -30.8(3) . . . . ?
C211 P2 C231 C236 -136.9(2) . . . . ?
Cu1 P2 C231 C236 94.1(2) . . . . ?
C221 P2 C231 C232 158.8(2) . . . . ?
C211 P2 C231 C232 52.7(2) . . . . ?
Cu1 P2 C231 C232 -76.3(2) . . . . ?
C116 C111 C112 C113 -0.1(5) . . . . ?
P1 C111 C112 C113 -174.3(3) . . . . ?
C222 C221 C226 C225 1.9(4) . . . . ?
P2 C221 C226 C225 179.2(2) . . . . ?
C134 C133 C132 C131 -0.8(4) . . . . ?
C136 C131 C132 C133 0.2(4) . . . . ?
P1 C131 C132 C133 172.7(2) . . . . ?
C111 C116 C115 C114 -0.8(5) . . . . ?
C232 C231 C236 C235 -2.7(4) . . . . ?
P2 C231 C236 C235 -173.0(2) . . . . ?
C231 C232 C233 C234 -1.0(5) . . . . ?
C221 C226 C225 C224 0.3(4) . . . . ?
C211 C216 C215 C214 -0.4(4) . . . . ?
C213 C214 C215 C216 1.3(5) . . . . ?
C232 C233 C234 C235 -1.0(5) . . . . ?
C233 C234 C235 C236 1.1(5) . . . . ?
C231 C236 C235 C234 0.8(5) . . . . ?
C111 C112 C113 C114 0.2(6) . . . . ?
C226 C225 C224 C223 -1.6(5) . . . . ?
C112 C113 C114 C115 -0.5(6) . . . . ?
C116 C115 C114 C113 0.8(6) . . . . ?
C226 C221 C222 C223 -2.9(5) . . . . ?
P2 C221 C222 C223 179.9(3) . . . . ?
C221 C222 C223 C224 1.6(6) . . . . ?
C225 C224 C223 C222 0.7(6) . . . . ?
